data_2013385
loop_
_publ_author_name
'Demir, Selcuk'
'Yilmaz, Veysel T.'
'Harrison, William T. A.'

_publ_section_title
;
 2-(Hydroxymethyl)pyridinium dihydrogenphosphate
;
_journal_issue 7
_journal_name_full 'Acta Crystallographica Section C'
_journal_page_first o378
_journal_page_last o380
_journal_paper_doi 10.1107/S0108270103011077
_journal_volume 59
_journal_year 2003
_chemical_formula_iupac 'C6 H8 N O 1+, H2 O4 P 1-'
_chemical_formula_moiety 'C6 H8 N O 1+, H2 O4 P 1-'
_chemical_formula_sum 'C6 H10 N O5 P'
_chemical_formula_weight 207.12
_chemical_name_systematic
;
2-(Hydroxymethyl)pyridinium dihydrogenphosphate
;
_space_group_IT_number 2
_symmetry_cell_setting triclinic
_symmetry_space_group_name_Hall '-P 1'
_symmetry_space_group_name_H-M 'P -1'
_atom_sites_solution_hydrogens mixed
_atom_sites_solution_primary direct
_atom_sites_solution_secondary difmap
_audit_creation_method SHELXL-97
_cell_angle_alpha 65.50500(10)
_cell_angle_beta 69.56600(10)
_cell_angle_gamma 69.03700(10)
_cell_formula_units_Z 2
_cell_length_a 7.8826(4)
_cell_length_b 8.0041(4)
_cell_length_c 8.2092(5)
_cell_measurement_reflns_used 2793
_cell_measurement_temperature 293(2)
_cell_measurement_theta_max 30.00
_cell_measurement_theta_min 2.81
_cell_volume 427.67(4)
_computing_cell_refinement 'SAINT (Bruker, 1999)'
_computing_data_collection 'SMART (Bruker, 1999)'
_computing_data_reduction SAINT
_computing_molecular_graphics 'ORTEP-3 (Farrugia, 1997) and ATOMS (Dowty, 1999)'
_computing_publication_material SHELXL97
_computing_structure_refinement SHELXL97
_computing_structure_solution 'SHELXS97 (Sheldrick, 1997)'
_diffrn_ambient_temperature 293(2)
_diffrn_measured_fraction_theta_full 0.979
_diffrn_measured_fraction_theta_max 0.979
_diffrn_measurement_device_type 'Bruker SMART1000 CCD'
_diffrn_measurement_method \w
_diffrn_radiation_monochromator graphite
_diffrn_radiation_source 'fine-focus sealed tube'
_diffrn_radiation_type MoK\a
_diffrn_radiation_wavelength 0.71073
_diffrn_reflns_av_R_equivalents 0.0115
_diffrn_reflns_av_sigmaI/netI 0.0167
_diffrn_reflns_limit_h_max 11
_diffrn_reflns_limit_h_min -9
_diffrn_reflns_limit_k_max 11
_diffrn_reflns_limit_k_min -10
_diffrn_reflns_limit_l_max 11
_diffrn_reflns_limit_l_min -7
_diffrn_reflns_number 3828
_diffrn_reflns_theta_full 30.00
_diffrn_reflns_theta_max 30.00
_diffrn_reflns_theta_min 2.81
_diffrn_standards_decay_% 0
_exptl_absorpt_coefficient_mu 0.312
_exptl_absorpt_correction_T_max 0.918
_exptl_absorpt_correction_T_min 0.884
_exptl_absorpt_correction_type multi-scan
_exptl_absorpt_process_details 'SADABS (Bruker, 1999)'
_exptl_crystal_colour colourless
_exptl_crystal_density_diffrn 1.608
_exptl_crystal_density_method 'not measured'
_exptl_crystal_description chunk
_exptl_crystal_F_000 216
_exptl_crystal_size_max 0.39
_exptl_crystal_size_mid 0.37
_exptl_crystal_size_min 0.28
_refine_diff_density_max 0.439
_refine_diff_density_min -0.446
_refine_ls_extinction_method none
_refine_ls_goodness_of_fit_ref 1.079
_refine_ls_hydrogen_treatment constr
_refine_ls_matrix_type full
_refine_ls_number_parameters 118
_refine_ls_number_reflns 2447
_refine_ls_number_restraints 0
_refine_ls_restrained_S_all 1.079
_refine_ls_R_factor_all 0.0425
_refine_ls_R_factor_gt 0.0386
_refine_ls_shift/su_max 0.000
_refine_ls_shift/su_mean 0.000
_refine_ls_structure_factor_coef Fsqd
_refine_ls_weighting_details 'calc w=1/[\s^2^(Fo^2^)+(0.0759P)^2^+0.0416P] where P=(Fo^2^+2Fc^2^)/3'
_refine_ls_weighting_scheme calc
_refine_ls_wR_factor_gt 0.1123
_refine_ls_wR_factor_ref 0.1152
_reflns_number_gt 2150
_reflns_number_total 2447
_reflns_threshold_expression I>2\s(I)
_cod_data_source_file av1139.cif
_cod_data_source_block I
_cod_depositor_comments
;
The following automatic conversions were performed:

'_atom_sites_solution_hydrogens' value 'geom and difmap' was changed
to 'mixed'.

Automatic conversion script
Id: cif_fix_values 6452 2018-10-05 10:23:21Z andrius 
;
_cod_database_code 2013385
_cod_database_fobs_code 2013385

loop_
_symmetry_equiv_pos_as_xyz
'x, y, z'
'-x, -y, -z'

loop_
_atom_site_label
_atom_site_fract_x
_atom_site_fract_y
_atom_site_fract_z
_atom_site_U_iso_or_equiv
_atom_site_adp_type
_atom_site_calc_flag
_atom_site_refinement_flags
_atom_site_occupancy
_atom_site_disorder_assembly
_atom_site_disorder_group
_atom_site_type_symbol
P1 0.45065(4) 0.54983(4) 0.24996(4) 0.03134(12) Uani d . 1 . . P
O1 0.31579(14) 0.49693(16) 0.43426(13) 0.0418(2) Uani d . 1 . . O
O2 0.35888(14) 0.68249(14) 0.09334(13) 0.0386(2) Uani d . 1 . . O
O3 0.5794(2) 0.36271(17) 0.21248(16) 0.0627(4) Uani d . 1 . . O
H3 0.5960 0.3394 0.1128 0.075 Uiso d R 1 . . H
O4 0.58419(15) 0.64905(16) 0.25971(14) 0.0434(3) Uani d . 1 . . O
H4 0.6142 0.5989 0.3546 0.052 Uiso d R 1 . . H
O5 0.01745(16) 0.26015(17) 0.79348(16) 0.0475(3) Uani d . 1 . . O
H5 -0.1026 0.2573 0.8354 0.057 Uiso d R 1 . . H
N1 0.02109(16) 0.27950(16) 0.45168(16) 0.0365(2) Uani d . 1 . . N
H1 -0.0677 0.3575 0.5077 0.044 Uiso d R 1 . . H
C1 0.0273(2) 0.3218(2) 0.2730(2) 0.0421(3) Uani d . 1 . . C
H11 -0.0618 0.4230 0.2179 0.051 Uiso calc R 1 . . H
C2 0.1649(2) 0.2158(2) 0.1728(2) 0.0463(3) Uani d . 1 . . C
H12 0.1716 0.2449 0.0490 0.056 Uiso calc R 1 . . H
C3 0.2941(2) 0.0643(2) 0.2591(2) 0.0492(4) Uani d . 1 . . C
H13 0.3890 -0.0091 0.1931 0.059 Uiso calc R 1 . . H
C4 0.2820(2) 0.0222(2) 0.4431(2) 0.0450(3) Uani d . 1 . . C
H14 0.3664 -0.0818 0.5022 0.054 Uiso calc R 1 . . H
C5 0.14358(19) 0.13548(18) 0.53948(19) 0.0358(3) Uani d . 1 . . C
C6 0.1239(2) 0.1018(2) 0.7392(2) 0.0454(3) Uani d . 1 . . C
H15 0.0660 -0.0029 0.8149 0.054 Uiso calc R 1 . . H
H16 0.2474 0.0653 0.7610 0.054 Uiso calc R 1 . . H

loop_
_atom_site_aniso_label
_atom_site_aniso_U_11
_atom_site_aniso_U_22
_atom_site_aniso_U_33
_atom_site_aniso_U_12
_atom_site_aniso_U_13
_atom_site_aniso_U_23
P1 0.0339(2) 0.03528(19) 0.02256(17) -0.00207(12) -0.00855(12) -0.01146(13)
O1 0.0375(5) 0.0597(6) 0.0270(4) -0.0162(4) -0.0073(4) -0.0099(4)
O2 0.0399(5) 0.0437(5) 0.0275(4) 0.0023(4) -0.0131(4) -0.0138(4)
O3 0.0929(10) 0.0465(6) 0.0406(6) 0.0238(6) -0.0372(6) -0.0239(5)
O4 0.0442(6) 0.0541(6) 0.0307(5) -0.0193(5) -0.0113(4) -0.0049(4)
O5 0.0411(6) 0.0600(7) 0.0482(6) -0.0098(5) -0.0120(5) -0.0255(5)
N1 0.0359(6) 0.0378(5) 0.0339(5) -0.0067(4) -0.0091(4) -0.0116(4)
C1 0.0456(8) 0.0418(7) 0.0333(7) -0.0088(6) -0.0112(6) -0.0073(5)
C2 0.0547(9) 0.0467(8) 0.0326(7) -0.0135(6) -0.0063(6) -0.0113(6)
C3 0.0497(8) 0.0466(8) 0.0465(8) -0.0073(6) -0.0033(7) -0.0216(7)
C4 0.0443(8) 0.0372(7) 0.0487(8) -0.0044(5) -0.0140(6) -0.0121(6)
C5 0.0377(6) 0.0341(6) 0.0362(6) -0.0116(5) -0.0115(5) -0.0078(5)
C6 0.0499(8) 0.0492(8) 0.0390(7) -0.0093(6) -0.0188(6) -0.0123(6)

loop_
_atom_type_symbol
_atom_type_description
_atom_type_scat_dispersion_real
_atom_type_scat_dispersion_imag
_atom_type_scat_source
C C 0.0033 0.0016 'International Tables Vol C Tables 4.2.6.8 and 6.1.1.4'
H H 0.0000 0.0000 'International Tables Vol C Tables 4.2.6.8 and 6.1.1.4'
N N 0.0061 0.0033 'International Tables Vol C Tables 4.2.6.8 and 6.1.1.4'
O O 0.0106 0.0060 'International Tables Vol C Tables 4.2.6.8 and 6.1.1.4'
P P 0.1023 0.0942 'International Tables Vol C Tables 4.2.6.8 and 6.1.1.4'

loop_
_geom_angle_atom_site_label_1
_geom_angle_atom_site_label_2
_geom_angle_atom_site_label_3
_geom_angle
O1 P1 O2 114.29(6)
O1 P1 O3 108.06(7)
O2 P1 O3 111.68(5)
O1 P1 O4 109.44(6)
O2 P1 O4 107.44(6)
O3 P1 O4 105.57(7)
P1 O3 H3 123.7
P1 O4 H4 111.0
C6 O5 H5 109.9
C5 N1 C1 123.12(13)
C5 N1 H1 121.1
C1 N1 H1 115.7
N1 C1 C2 119.92(14)
N1 C1 H11 120.0
C2 C1 H11 120.0
C1 C2 C3 118.75(14)
C1 C2 H12 120.6
C3 C2 H12 120.6
C4 C3 C2 120.03(15)
C4 C3 H13 120.0
C2 C3 H13 120.0
C3 C4 C5 119.73(14)
C3 C4 H14 120.1
C5 C4 H14 120.1
N1 C5 C4 118.41(13)
N1 C5 C6 118.60(13)
C4 C5 C6 122.99(13)
O5 C6 C5 113.43(12)
O5 C6 H15 108.9
C5 C6 H15 108.9
O5 C6 H16 108.9
C5 C6 H16 108.9
H15 C6 H16 107.7

loop_
_geom_bond_atom_site_label_1
_geom_bond_atom_site_label_2
_geom_bond_site_symmetry_2
_geom_bond_distance
_geom_bond_publ_flag
P1 O1 . 1.5054(10) yes
P1 O2 . 1.5072(9) yes
P1 O3 . 1.5634(11) yes
P1 O4 . 1.5668(11) yes
O3 H3 . 0.8694 ?
O4 H4 . 0.7908 ?
O5 C6 . 1.3982(19) ?
O5 H5 . 0.8924 ?
N1 C5 . 1.3346(16) ?
N1 C1 . 1.3488(18) ?
N1 H1 . 0.8897 ?
C1 C2 . 1.368(2) ?
C1 H11 . 0.9300 ?
C2 C3 . 1.385(2) ?
C2 H12 . 0.9300 ?
C3 C4 . 1.380(2) ?
C3 H13 . 0.9300 ?
C4 C5 . 1.387(2) ?
C4 H14 . 0.9300 ?
C5 C6 . 1.506(2) ?
C6 H15 . 0.9700 ?
C6 H16 . 0.9700 ?

loop_
_geom_hbond_atom_site_label_D
_geom_hbond_atom_site_label_H
_geom_hbond_atom_site_label_A
_geom_hbond_site_symmetry_A
_geom_hbond_distance_DH
_geom_hbond_distance_HA
_geom_hbond_distance_DA
_geom_hbond_angle_DHA
_geom_hbond_publ_flag
O3 H3 O2 2_665 0.87 1.67 2.5386(14) 172.7 yes
O4 H4 O1 2_666 0.79 1.78 2.5667(14) 175.6 yes
O5 H5 O2 2_566 0.89 1.83 2.7071(15) 165.2 yes
N1 H1 O1 2_566 0.89 1.89 2.7172(16) 153.0 yes
N1 H1 O5 . 0.89 2.40 2.7358(16) 102.5 no
C4 H14 O3 2_656 0.93 2.52 3.3472(19) 147.8 yes

loop_
_cod_related_entry_id
_cod_related_entry_database
_cod_related_entry_code
1 ChemSpider 21134528
